data_7019390
loop_
_publ_author_name
'Kelley, Paul'
'Radlauer, Madalyn R.'
'Yanez, Abraham J.'
'Day, Michael W.'
'Agapie, Theodor'

_publ_section_title
;
 Metallomacrocycles as ligands: synthesis and characterisation of
 aluminium-bridged bisglyoximato complexes of palladium and iron.
;
_journal_issue 26
_journal_name_full 'Dalton transactions (Cambridge, England : 2003)'
_journal_page_first 8086
_journal_page_last 8092
_journal_paper_doi 10.1039/c2dt30285c
_journal_volume 41
_journal_year 2012
_chemical_absolute_configuration ad
_chemical_formula_moiety 'C86 H90 Al2 Fe N14 O16, C4 H10 O, 3.5(C4 H8 O)'
_chemical_formula_sum 'C104 H128 Al2 Fe N14 O20.5'
_chemical_formula_weight 2012.01
_chemical_name_systematic
;

?

;
_space_group_IT_number 18
_symmetry_cell_setting orthorhombic
_symmetry_space_group_name_Hall 'P 2 2ab'
_symmetry_space_group_name_H-M 'P 21 21 2'
_atom_sites_solution_hydrogens geom
_atom_sites_solution_primary direct
_atom_sites_solution_secondary difmap
_audit_creation_method SHELXL-97
_cell_angle_alpha 90.00
_cell_angle_beta 90.00
_cell_angle_gamma 90.00
_cell_formula_units_Z 4
_cell_length_a 23.9420(6)
_cell_length_b 27.0271(6)
_cell_length_c 15.5154(3)
_cell_measurement_reflns_used 9934
_cell_measurement_temperature 100(2)
_cell_measurement_theta_max 20.39
_cell_measurement_theta_min 2.28
_cell_volume 10039.7(4)
_computing_cell_refinement 'Bruker SAINT-Plus v7.68A'
_computing_data_collection 'Bruker APEX2 v2009.7-0'
_computing_data_reduction 'Bruker SAINT-Plus v7.68A'
_computing_molecular_graphics 'Bruker XP v5.1'
_computing_publication_material 'Bruker XCIF 2008'
_computing_structure_refinement 'SHELXL-97 (Sheldrick, 2008)'
_computing_structure_solution 'SHELXS-97 (Sheldrick, 2008)'
_diffrn_ambient_temperature 100(2)
_diffrn_measured_fraction_theta_full 0.998
_diffrn_measured_fraction_theta_max 0.998
_diffrn_measurement_device_type 'Bruker KAPPA APEX II'
_diffrn_measurement_method '\w scans; 7 settings'
_diffrn_radiation_monochromator graphite
_diffrn_radiation_source 'fine-focus sealed tube'
_diffrn_radiation_type MoK\a
_diffrn_radiation_wavelength 0.71073
_diffrn_reflns_av_R_equivalents 0.0903
_diffrn_reflns_av_sigmaI/netI 0.0787
_diffrn_reflns_limit_h_max 26
_diffrn_reflns_limit_h_min -26
_diffrn_reflns_limit_k_max 30
_diffrn_reflns_limit_k_min -28
_diffrn_reflns_limit_l_max 17
_diffrn_reflns_limit_l_min -17
_diffrn_reflns_number 110120
_diffrn_reflns_theta_full 23.28
_diffrn_reflns_theta_max 23.28
_diffrn_reflns_theta_min 1.86
_exptl_absorpt_coefficient_mu 0.246
_exptl_absorpt_correction_T_max 0.9782
_exptl_absorpt_correction_T_min 0.9367
_exptl_absorpt_correction_type none
_exptl_crystal_colour Purple/red
_exptl_crystal_density_diffrn 1.331
_exptl_crystal_density_method 'not measured'
_exptl_crystal_description Block
_exptl_crystal_F_000 4264
_exptl_crystal_size_max 0.27
_exptl_crystal_size_mid 0.19
_exptl_crystal_size_min 0.09
_refine_diff_density_max 0.831
_refine_diff_density_min -0.527
_refine_diff_density_rms 0.061
_refine_ls_abs_structure_details 'Flack H D (1983), Acta Cryst. A39, 876-881'
_refine_ls_abs_structure_Flack -0.013(15)
_refine_ls_extinction_method none
_refine_ls_goodness_of_fit_ref 1.681
_refine_ls_hydrogen_treatment Riding
_refine_ls_matrix_type 'Full matrix'
_refine_ls_number_parameters 1258
_refine_ls_number_reflns 14452
_refine_ls_number_restraints 36
_refine_ls_restrained_S_all 1.686
_refine_ls_R_factor_all 0.0877
_refine_ls_R_factor_gt 0.0570
_refine_ls_shift/su_max 0.011
_refine_ls_shift/su_mean 0.000
_refine_ls_structure_factor_coef Fsqd
_refine_ls_weighting_details w=1/s^2^(Fo^2^)
_refine_ls_weighting_scheme sigma
_refine_ls_wR_factor_gt 0.0558
_refine_ls_wR_factor_ref 0.0577
_reflns_number_gt 10567
_reflns_number_total 14452
_reflns_threshold_expression >2sigma(I)
_cod_data_source_file c2dt30285c.txt
_cod_data_source_block p7k10
_cod_depositor_comments
;
The following automatic conversions were performed:

'_symmetry_cell_setting' value 'Orthorhombic' changed to
'orthorhombic' according to
/home/saulius/struct/CIF-dictionaries/cif_core.dic dictionary named
'cif_core.dic' version 2.4.1 from
2010-06-29.

'_refine_ls_weighting_scheme' value 'Sigma' changed to
'sigma' according to
/home/saulius/struct/CIF-dictionaries/cif_core.dic dictionary named
'cif_core.dic' version 2.4.1 from 2010-06-29.

Automatic conversion script
Id: cif_fix_values 1891 2012-01-12 08:04:46Z andrius 

The following automatic conversions were performed:

'_atom_sites_solution_primary' value 'Direct methods' was changed to
'direct'.

'_atom_sites_solution_secondary' value 'Difference Fourier map' was
changed to 'difmap'.

'_atom_sites_solution_hydrogens' value 'Geometric positions' was
changed to 'geom'.

Automatic conversion script
Id: cif_fix_values 6452 2018-10-05 10:23:21Z andrius 
;
_cod_original_sg_symbol_H-M P2(1)2(1)2
_cod_original_formula_sum 'C104 H128 Al2 Fe N14 O20.50'
_cod_database_code 7019390

loop_
_symmetry_equiv_pos_as_xyz
'x, y, z'
'-x, -y, z'
'x+1/2, -y+1/2, -z'
'-x+1/2, y+1/2, -z'

loop_
_atom_site_label
_atom_site_type_symbol
_atom_site_fract_x
_atom_site_fract_y
_atom_site_fract_z
_atom_site_U_iso_or_equiv
_atom_site_adp_type
_atom_site_occupancy
_atom_site_symmetry_multiplicity
_atom_site_calc_flag
_atom_site_refinement_flags
Fe1 Fe 0.31570(3) 0.14877(3) 0.82269(4) 0.02455(18) Uani 1 1 d .
Al1 Al 0.20202(6) 0.11491(6) 0.97203(10) 0.0271(4) Uani 1 1 d .
Al2 Al 0.42645(6) 0.20388(5) 0.69122(10) 0.0264(4) Uani 1 1 d .
O1 O 0.27816(13) 0.11819(11) 0.99499(19) 0.0290(9) Uani 1 1 d .
O2 O 0.43354(12) 0.15416(11) 0.77139(18) 0.0248(8) Uani 1 1 d .
O3 O 0.20143(12) 0.11522(10) 0.85366(18) 0.0262(9) Uani 1 1 d .
O4 O 0.35014(12) 0.20211(11) 0.6673(2) 0.0295(9) Uani 1 1 d .
O5 O 0.18920(13) 0.18205(11) 0.97308(19) 0.0293(9) Uani 1 1 d .
O6 O 0.20920(12) 0.04646(11) 0.9731(2) 0.0259(9) Uani 1 1 d .
O7 O 0.19125(16) 0.32573(12) 1.2862(2) 0.0461(11) Uani 1 1 d .
O8 O 0.18220(16) 0.37675(12) 1.1806(2) 0.0539(11) Uani 1 1 d .
O9 O 0.11209(16) -0.15604(13) 0.8561(3) 0.0654(13) Uani 1 1 d .
O10 O 0.04098(15) -0.10959(13) 0.8292(3) 0.0619(12) Uani 1 1 d .
O11 O 0.43580(13) 0.15899(12) 0.60255(18) 0.0300(9) Uani 1 1 d .
O12 O 0.42193(13) 0.24951(12) 0.77888(19) 0.0271(9) Uani 1 1 d .
O13 O 0.65335(19) 0.05230(17) 0.4878(3) 0.0822(16) Uani 1 1 d .
O14 O 0.59497(18) 0.02250(15) 0.3970(3) 0.0738(14) Uani 1 1 d .
O15 O 0.37427(16) 0.46643(13) 0.8849(3) 0.0580(13) Uani 1 1 d .
O16 O 0.35785(18) 0.47175(14) 0.7485(3) 0.0654(13) Uani 1 1 d .
N1 N 0.32002(16) 0.12202(13) 0.9371(2) 0.0196(10) Uani 1 1 d .
N2 N 0.39601(15) 0.14425(13) 0.8344(2) 0.0232(10) Uani 1 1 d .
N3 N 0.23669(15) 0.14184(13) 0.8029(3) 0.0268(11) Uani 1 1 d .
N4 N 0.31050(17) 0.17656(13) 0.7089(2) 0.0268(11) Uani 1 1 d .
N5 N 0.19078(16) 0.11509(13) 1.1065(2) 0.0247(10) Uani 1 1 d .
N6 N 0.11415(15) 0.10242(14) 0.9686(3) 0.0272(11) Uani 1 1 d .
N7 N 0.18613(19) 0.33410(15) 1.2097(3) 0.0389(13) Uani 1 1 d .
N8 N 0.0897(2) -0.1150(2) 0.8569(3) 0.0520(15) Uani 1 1 d .
N9 N 0.51545(14) 0.21271(13) 0.6912(2) 0.0221(10) Uani 1 1 d .
N10 N 0.43016(17) 0.26396(14) 0.6025(2) 0.0258(11) Uani 1 1 d .
N11 N 0.6054(2) 0.0495(2) 0.4588(3) 0.0600(17) Uani 1 1 d .
N12 N 0.37072(19) 0.44718(18) 0.8129(4) 0.0509(14) Uani 1 1 d .
N13 N 0.32289(16) 0.08109(14) 0.7706(2) 0.0270(11) Uani 1 1 d .
N14 N 0.30718(17) 0.21728(14) 0.8727(3) 0.0292(11) Uani 1 1 d .
C1 C 0.36959(19) 0.10898(17) 0.9634(3) 0.0186(12) Uani 1 1 d .
C2 C 0.41298(19) 0.11960(16) 0.9024(3) 0.0205(13) Uani 1 1 d .
C3 C 0.38195(19) 0.08521(19) 1.0484(3) 0.0262(13) Uani 1 1 d .
C4 C 0.4075(2) 0.03929(18) 1.0512(3) 0.0335(14) Uani 1 1 d .
H4 H 0.4156 0.0228 0.9986 0.040 Uiso 1 1 calc R
C5 C 0.4217(2) 0.0166(2) 1.1274(4) 0.0514(18) Uani 1 1 d .
H5 H 0.4383 -0.0153 1.1279 0.062 Uiso 1 1 calc R
C6 C 0.4109(2) 0.0421(2) 1.2048(4) 0.063(2) Uani 1 1 d .
H6 H 0.4207 0.0273 1.2583 0.075 Uiso 1 1 calc R
C7 C 0.3863(2) 0.0880(2) 1.2040(3) 0.0490(17) Uani 1 1 d .
H7 H 0.3795 0.1049 1.2566 0.059 Uiso 1 1 calc R
C8 C 0.37134(19) 0.1100(2) 1.1255(3) 0.0358(15) Uani 1 1 d .
H8 H 0.3541 0.1416 1.1248 0.043 Uiso 1 1 calc R
C9 C 0.4733(2) 0.10580(19) 0.9146(3) 0.0298(14) Uani 1 1 d .
C10 C 0.5022(2) 0.1222(2) 0.9872(3) 0.0488(18) Uani 1 1 d .
H10 H 0.4843 0.1430 1.0281 0.059 Uiso 1 1 calc R
C11 C 0.5566(2) 0.1081(2) 0.9991(5) 0.065(2) Uani 1 1 d .
H11 H 0.5767 0.1202 1.0476 0.078 Uiso 1 1 calc R
C12 C 0.5822(3) 0.0773(3) 0.9431(5) 0.083(3) Uani 1 1 d .
H12 H 0.6192 0.0663 0.9542 0.100 Uiso 1 1 calc R
C13 C 0.5546(2) 0.0616(2) 0.8690(4) 0.052(2) Uani 1 1 d .
H13 H 0.5734 0.0416 0.8278 0.062 Uiso 1 1 calc R
C14 C 0.4987(2) 0.07566(19) 0.8560(3) 0.0420(16) Uani 1 1 d .
H14 H 0.4788 0.0643 0.8068 0.050 Uiso 1 1 calc R
C15 C 0.12857(19) 0.11599(19) 1.1252(3) 0.0304(14) Uani 1 1 d .
H15 H 0.1158 0.1507 1.1152 0.036 Uiso 1 1 calc R
C16 C 0.1122(2) 0.10287(18) 1.2163(3) 0.0384(15) Uani 1 1 d .
H16A H 0.1288 0.0705 1.2315 0.046 Uiso 1 1 calc R
H16B H 0.1276 0.1280 1.2561 0.046 Uiso 1 1 calc R
C17 C 0.0498(2) 0.10015(18) 1.2283(3) 0.0383(16) Uani 1 1 d .
H17A H 0.0411 0.0901 1.2882 0.046 Uiso 1 1 calc R
H17B H 0.0331 0.1332 1.2182 0.046 Uiso 1 1 calc R
C18 C 0.0254(2) 0.06355(16) 1.1666(3) 0.0408(15) Uani 1 1 d .
H18A H -0.0154 0.0607 1.1764 0.049 Uiso 1 1 calc R
H18B H 0.0424 0.0306 1.1762 0.049 Uiso 1 1 calc R
C19 C 0.03639(19) 0.08037(19) 1.0744(3) 0.0400(16) Uani 1 1 d .
H19A H 0.0191 0.1132 1.0650 0.048 Uiso 1 1 calc R
H19B H 0.0191 0.0567 1.0337 0.048 Uiso 1 1 calc R
C20 C 0.09905(19) 0.08358(18) 1.0567(3) 0.0293(14) Uani 1 1 d .
H20 H 0.1146 0.0494 1.0619 0.035 Uiso 1 1 calc R
C21 C 0.21943(18) 0.15813(16) 1.1467(3) 0.0268(13) Uani 1 1 d .
H21A H 0.2598 0.1557 1.1336 0.032 Uiso 1 1 calc R
H21B H 0.2152 0.1555 1.2100 0.032 Uiso 1 1 calc R
C22 C 0.19940(19) 0.20823(18) 1.1192(3) 0.0241(13) Uani 1 1 d .
C23 C 0.19883(18) 0.24659(18) 1.1772(3) 0.0290(13) Uani 1 1 d .
H23 H 0.2082 0.2409 1.2359 0.035 Uiso 1 1 calc R
C24 C 0.1844(2) 0.29382(18) 1.1494(3) 0.0255(13) Uani 1 1 d .
C25 C 0.16659(19) 0.30223(19) 1.0648(3) 0.0379(15) Uani 1 1 d .
H25 H 0.1556 0.3345 1.0474 0.045 Uiso 1 1 calc R
C26 C 0.16495(19) 0.26378(19) 1.0065(3) 0.0290(14) Uani 1 1 d .
C27 C 0.1858(2) 0.21648(17) 1.0318(3) 0.0251(12) Uani 1 1 d .
C28 C 0.1429(2) 0.27168(17) 0.9164(3) 0.0434(16) Uani 1 1 d .
H28A H 0.1033 0.2624 0.9142 0.065 Uiso 1 1 calc R
H28B H 0.1641 0.2511 0.8758 0.065 Uiso 1 1 calc R
H28C H 0.1470 0.3066 0.9005 0.065 Uiso 1 1 calc R
C29 C 0.21775(18) 0.07046(15) 1.1458(3) 0.0310(14) Uani 1 1 d .
H29A H 0.2558 0.0669 1.1232 0.047 Uiso 1 1 calc R
H29B H 0.1959 0.0409 1.1314 0.047 Uiso 1 1 calc R
H29C H 0.2192 0.0743 1.2086 0.047 Uiso 1 1 calc R
C30 C 0.10081(19) 0.06542(17) 0.9001(3) 0.0340(15) Uani 1 1 d .
H30A H 0.0597 0.0621 0.8968 0.041 Uiso 1 1 calc R
H30B H 0.1137 0.0789 0.8442 0.041 Uiso 1 1 calc R
C31 C 0.12448(19) 0.01612(19) 0.9102(3) 0.0293(14) Uani 1 1 d .
C32 C 0.0954(2) -0.0253(2) 0.8823(3) 0.0374(15) Uani 1 1 d .
H32 H 0.0585 -0.0218 0.8608 0.045 Uiso 1 1 calc R
C33 C 0.1198(2) -0.0718(2) 0.8854(3) 0.0369(15) Uani 1 1 d .
C34 C 0.1738(2) -0.07898(19) 0.9165(3) 0.0336(14) Uani 1 1 d .
H34 H 0.1902 -0.1110 0.9162 0.040 Uiso 1 1 calc R
C35 C 0.2030(2) -0.0391(2) 0.9477(3) 0.0298(14) Uani 1 1 d .
C36 C 0.1800(2) 0.00934(19) 0.9440(3) 0.0283(13) Uani 1 1 d .
C37 C 0.26025(18) -0.04493(17) 0.9881(3) 0.0399(15) Uani 1 1 d .
H37A H 0.2573 -0.0411 1.0507 0.060 Uiso 1 1 calc R
H37B H 0.2855 -0.0197 0.9650 0.060 Uiso 1 1 calc R
H37C H 0.2750 -0.0779 0.9747 0.060 Uiso 1 1 calc R
C38 C 0.08278(19) 0.14766(17) 0.9442(3) 0.0355(14) Uani 1 1 d .
H38A H 0.0983 0.1613 0.8908 0.053 Uiso 1 1 calc R
H38B H 0.0860 0.1723 0.9904 0.053 Uiso 1 1 calc R
H38C H 0.0434 0.1393 0.9355 0.053 Uiso 1 1 calc R
C39 C 0.21880(19) 0.15304(18) 0.7259(3) 0.0252(13) Uani 1 1 d .
C40 C 0.2611(2) 0.17566(18) 0.6739(3) 0.0339(14) Uani 1 1 d .
C41 C 0.1622(2) 0.13812(19) 0.6981(3) 0.0355(15) Uani 1 1 d D
C42 C 0.1163(2) 0.16848(19) 0.7083(3) 0.0414(16) Uani 1 1 d D
H42 H 0.1215 0.2019 0.7255 0.050 Uiso 1 1 calc R
C43 C 0.0623(2) 0.1507(2) 0.6936(4) 0.0547(18) Uani 1 1 d D
H43 H 0.0311 0.1718 0.7017 0.066 Uiso 1 1 calc R
C44 C 0.0543(2) 0.1028(2) 0.6675(4) 0.065(2) Uani 1 1 d D
H44 H 0.0175 0.0909 0.6582 0.077 Uiso 1 1 calc R
C45 C 0.0994(2) 0.0718(2) 0.6547(3) 0.0566(19) Uani 1 1 d D
H45 H 0.0938 0.0389 0.6352 0.068 Uiso 1 1 calc R
C46 C 0.1536(2) 0.08943(19) 0.6706(3) 0.0431(15) Uani 1 1 d D
H46 H 0.1846 0.0681 0.6627 0.052 Uiso 1 1 calc R
C47 C 0.2497(2) 0.2024(2) 0.5920(4) 0.0433(16) Uani 1 1 d D
C48 C 0.2715(2) 0.1864(2) 0.5152(4) 0.070(2) Uani 1 1 d D
H48 H 0.2915 0.1560 0.5133 0.084 Uiso 1 1 calc R
C49 C 0.2649(3) 0.2139(3) 0.4394(4) 0.111(4) Uani 1 1 d D
H49 H 0.2795 0.2022 0.3863 0.133 Uiso 1 1 calc R
C50 C 0.2367(3) 0.2581(3) 0.4436(5) 0.108(4) Uani 1 1 d D
H50 H 0.2329 0.2774 0.3927 0.129 Uiso 1 1 calc R
C51 C 0.2135(3) 0.2757(2) 0.5200(5) 0.097(3) Uani 1 1 d D
H51 H 0.1936 0.3061 0.5220 0.117 Uiso 1 1 calc R
C52 C 0.2207(2) 0.2467(2) 0.5937(4) 0.063(2) Uani 1 1 d D
H52 H 0.2052 0.2577 0.6467 0.075 Uiso 1 1 calc R
C53 C 0.5308(2) 0.24521(18) 0.6178(3) 0.0303(14) Uani 1 1 d .
H53 H 0.5290 0.2245 0.5645 0.036 Uiso 1 1 calc R
C54 C 0.58994(19) 0.26594(17) 0.6233(3) 0.0349(15) Uani 1 1 d .
H54A H 0.6171 0.2383 0.6243 0.042 Uiso 1 1 calc R
H54B H 0.5942 0.2848 0.6776 0.042 Uiso 1 1 calc R
C55 C 0.6029(2) 0.30028(18) 0.5456(3) 0.0427(16) Uani 1 1 d .
H55A H 0.6408 0.3145 0.5516 0.051 Uiso 1 1 calc R
H55B H 0.6015 0.2811 0.4912 0.051 Uiso 1 1 calc R
C56 C 0.5607(2) 0.34045(18) 0.5435(3) 0.0401(15) Uani 1 1 d .
H56A H 0.5690 0.3630 0.4949 0.048 Uiso 1 1 calc R
H56B H 0.5630 0.3598 0.5975 0.048 Uiso 1 1 calc R
C57 C 0.5020(2) 0.31999(17) 0.5332(3) 0.0351(14) Uani 1 1 d .
H57A H 0.4750 0.3477 0.5309 0.042 Uiso 1 1 calc R
H57B H 0.4993 0.3014 0.4785 0.042 Uiso 1 1 calc R
C58 C 0.4875(2) 0.28617(17) 0.6079(3) 0.0271(14) Uani 1 1 d .
H58 H 0.4888 0.3066 0.6615 0.033 Uiso 1 1 calc R
C59 C 0.54354(18) 0.16299(16) 0.6849(3) 0.0339(14) Uani 1 1 d .
H59A H 0.5844 0.1680 0.6892 0.041 Uiso 1 1 calc R
H59B H 0.5319 0.1428 0.7350 0.041 Uiso 1 1 calc R
C60 C 0.5317(2) 0.13427(17) 0.6048(3) 0.0276(14) Uani 1 1 d .
C61 C 0.5738(2) 0.10827(18) 0.5657(3) 0.0360(15) Uani 1 1 d .
H61 H 0.6111 0.1109 0.5859 0.043 Uiso 1 1 calc R
C62 C 0.5611(3) 0.0782(2) 0.4963(4) 0.0494(18) Uani 1 1 d .
C63 C 0.5090(3) 0.07490(19) 0.4611(3) 0.0444(16) Uani 1 1 d .
H63 H 0.5019 0.0536 0.4136 0.053 Uiso 1 1 calc R
C64 C 0.4668(2) 0.1036(2) 0.4967(3) 0.0387(16) Uani 1 1 d .
C65 C 0.4767(2) 0.13355(17) 0.5702(3) 0.0282(14) Uani 1 1 d .
C66 C 0.4068(2) 0.10283(18) 0.4604(3) 0.0562(19) Uani 1 1 d .
H66A H 0.4049 0.0798 0.4117 0.084 Uiso 1 1 calc R
H66B H 0.3965 0.1361 0.4408 0.084 Uiso 1 1 calc R
H66C H 0.3808 0.0921 0.5055 0.084 Uiso 1 1 calc R
C67 C 0.53519(19) 0.23260(17) 0.7763(3) 0.0330(14) Uani 1 1 d .
H67A H 0.5170 0.2144 0.8232 0.049 Uiso 1 1 calc R
H67B H 0.5257 0.2678 0.7805 0.049 Uiso 1 1 calc R
H67C H 0.5758 0.2286 0.7807 0.049 Uiso 1 1 calc R
C68 C 0.3873(2) 0.30147(17) 0.6256(3) 0.0353(15) Uani 1 1 d .
H68A H 0.3502 0.2853 0.6230 0.042 Uiso 1 1 calc R
H68B H 0.3878 0.3276 0.5808 0.042 Uiso 1 1 calc R
C69 C 0.3927(2) 0.3260(2) 0.7117(3) 0.0307(14) Uani 1 1 d .
C70 C 0.3806(2) 0.37478(19) 0.7232(4) 0.0344(15) Uani 1 1 d .
H70 H 0.3690 0.3942 0.6754 0.041 Uiso 1 1 calc R
C71 C 0.3849(2) 0.39590(18) 0.8027(4) 0.0334(14) Uani 1 1 d .
C72 C 0.40481(19) 0.3708(2) 0.8735(3) 0.0336(15) Uani 1 1 d .
H72 H 0.4085 0.3874 0.9273 0.040 Uiso 1 1 calc R
C73 C 0.4196(2) 0.3213(2) 0.8661(3) 0.0305(14) Uani 1 1 d .
C74 C 0.4119(2) 0.2967(2) 0.7849(3) 0.0338(15) Uani 1 1 d .
C75 C 0.44589(19) 0.29278(17) 0.9379(3) 0.0413(16) Uani 1 1 d .
H75A H 0.4866 0.2949 0.9332 0.062 Uiso 1 1 calc R
H75B H 0.4344 0.2580 0.9344 0.062 Uiso 1 1 calc R
H75C H 0.4339 0.3067 0.9933 0.062 Uiso 1 1 calc R
C76 C 0.41619(19) 0.24788(17) 0.5136(3) 0.0350(15) Uani 1 1 d .
H76A H 0.3809 0.2295 0.5142 0.052 Uiso 1 1 calc R
H76B H 0.4460 0.2265 0.4915 0.052 Uiso 1 1 calc R
H76C H 0.4125 0.2770 0.4764 0.052 Uiso 1 1 calc R
C77 C 0.29623(18) 0.04184(19) 0.8048(3) 0.0309(14) Uani 1 1 d .
H77 H 0.2739 0.0466 0.8547 0.037 Uiso 1 1 calc R
C78 C 0.3003(2) -0.00648(18) 0.7689(3) 0.0299(14) Uani 1 1 d .
H78 H 0.2806 -0.0333 0.7945 0.036 Uiso 1 1 calc R
C79 C 0.3325(2) -0.01412(19) 0.6979(3) 0.0368(15) Uani 1 1 d .
H79 H 0.3358 -0.0461 0.6731 0.044 Uiso 1 1 calc R
C80 C 0.3601(2) 0.02580(18) 0.6628(3) 0.0382(15) Uani 1 1 d .
H80 H 0.3833 0.0215 0.6137 0.046 Uiso 1 1 calc R
C81 C 0.35354(19) 0.07344(18) 0.7002(3) 0.0295(14) Uani 1 1 d .
H81 H 0.3717 0.1008 0.6740 0.035 Uiso 1 1 calc R
C82 C 0.3230(2) 0.22944(18) 0.9540(4) 0.0388(15) Uani 1 1 d .
H82 H 0.3418 0.2048 0.9868 0.047 Uiso 1 1 calc R
C83 C 0.3142(2) 0.2747(2) 0.9928(3) 0.0430(16) Uani 1 1 d .
H83 H 0.3254 0.2805 1.0506 0.052 Uiso 1 1 calc R
C84 C 0.2881(2) 0.3119(2) 0.9444(4) 0.0495(17) Uani 1 1 d .
H84 H 0.2811 0.3436 0.9683 0.059 Uiso 1 1 calc R
C85 C 0.2730(2) 0.3006(2) 0.8607(4) 0.0506(17) Uani 1 1 d .
H85 H 0.2561 0.3253 0.8257 0.061 Uiso 1 1 calc R
C86 C 0.2825(2) 0.25362(19) 0.8272(4) 0.0410(15) Uani 1 1 d .
H86 H 0.2710 0.2469 0.7698 0.049 Uiso 1 1 calc R
O3B O 0.4563(4) 0.2212(3) 0.2922(5) 0.270(4) Uani 1 1 d .
C1B C 0.5614(4) 0.1914(3) 0.3356(6) 0.216(5) Uani 1 1 d U
H1B1 H 0.5987 0.1834 0.3140 0.325 Uiso 1 1 calc R
H1B2 H 0.5466 0.1631 0.3679 0.325 Uiso 1 1 calc R
H1B3 H 0.5636 0.2203 0.3736 0.325 Uiso 1 1 calc R
C2B C 0.5177(4) 0.2044(4) 0.2499(6) 0.184(5) Uani 1 1 d U
H2B1 H 0.5333 0.2315 0.2145 0.221 Uiso 1 1 calc R
H2B2 H 0.5131 0.1748 0.2129 0.221 Uiso 1 1 calc R
C4B C 0.4332(3) 0.2305(3) 0.1977(5) 0.136(3) Uani 1 1 d U
H4B1 H 0.4377 0.2019 0.1583 0.163 Uiso 1 1 calc R
H4B2 H 0.4465 0.2615 0.1708 0.163 Uiso 1 1 calc R
C5B C 0.3714(3) 0.2346(3) 0.2418(5) 0.170(4) Uani 1 1 d U
H5B1 H 0.3435 0.2417 0.1972 0.255 Uiso 1 1 calc R
H5B2 H 0.3714 0.2613 0.2844 0.255 Uiso 1 1 calc R
H5B3 H 0.3622 0.2033 0.2702 0.255 Uiso 1 1 calc R
O1C O 0.1298(2) 0.8857(2) 0.5502(4) 0.114(2) Uani 1 1 d .
C1C C 0.1861(3) 0.8919(3) 0.5247(5) 0.107(3) Uani 1 1 d .
H1CA H 0.1889 0.9166 0.4778 0.129 Uiso 1 1 calc R
H1CB H 0.2017 0.8601 0.5038 0.129 Uiso 1 1 calc R
C2C C 0.2174(3) 0.9094(3) 0.6032(5) 0.107(3) Uani 1 1 d .
H2CA H 0.2515 0.8894 0.6126 0.129 Uiso 1 1 calc R
H2CB H 0.2282 0.9446 0.5974 0.129 Uiso 1 1 calc R
C3C C 0.1787(3) 0.9028(5) 0.6716(5) 0.292(9) Uani 1 1 d .
H3CA H 0.1936 0.8782 0.7128 0.351 Uiso 1 1 calc R
H3CB H 0.1740 0.9345 0.7028 0.351 Uiso 1 1 calc R
C4C C 0.1277(3) 0.8871(4) 0.6415(5) 0.160(4) Uani 1 1 d .
H4CA H 0.0980 0.9101 0.6606 0.192 Uiso 1 1 calc R
H4CB H 0.1192 0.8537 0.6644 0.192 Uiso 1 1 calc R
O1D O 0.0000 1.0000 0.5329(5) 0.168(5) Uani 1 2 d S
C2D C 0.0402(5) 0.9802(5) 0.4753(5) 0.219(6) Uani 1 1 d .
H2DA H 0.0767 0.9961 0.4868 0.263 Uiso 1 1 calc R
H2DB H 0.0444 0.9444 0.4868 0.263 Uiso 1 1 calc R
C3D C 0.0281(4) 0.9862(4) 0.3974(5) 0.161(5) Uani 1 1 d .
H3DA H 0.0246 0.9539 0.3678 0.193 Uiso 1 1 calc R
H3DB H 0.0572 1.0059 0.3678 0.193 Uiso 1 1 calc R
O1E O 0.2181(3) 0.09631(18) 0.3690(3) 0.1085(18) Uani 1 1 d .
C1E C 0.1769(3) 0.0701(3) 0.4250(5) 0.130(3) Uani 1 1 d .
H1EA H 0.1654 0.0921 0.4727 0.156 Uiso 1 1 calc R
H1EB H 0.1433 0.0618 0.3908 0.156 Uiso 1 1 calc R
C2E C 0.2001(4) 0.0264(3) 0.4591(6) 0.128(4) Uani 1 1 d .
H2EA H 0.1958 -0.0020 0.4193 0.153 Uiso 1 1 calc R
H2EB H 0.1839 0.0179 0.5160 0.153 Uiso 1 1 calc R
C3E C 0.2586(4) 0.0425(4) 0.4661(7) 0.226(7) Uani 1 1 d .
H3EA H 0.2840 0.0137 0.4696 0.272 Uiso 1 1 calc R
H3EB H 0.2641 0.0635 0.5177 0.272 Uiso 1 1 calc R
C4E C 0.2690(3) 0.0721(4) 0.3833(5) 0.190(6) Uani 1 1 d .
H4EA H 0.2997 0.0962 0.3913 0.228 Uiso 1 1 calc R
H4EB H 0.2784 0.0499 0.3347 0.228 Uiso 1 1 calc R
O1F O 0.1661(4) 0.3623(4) 0.7264(6) 0.288(5) Uiso 1 1 d .
C1F C 0.2137(5) 0.3770(4) 0.6849(8) 0.236(6) Uiso 1 1 d .
H1FA H 0.2067 0.3755 0.6221 0.283 Uiso 1 1 calc R
H1FB H 0.2434 0.3526 0.6980 0.283 Uiso 1 1 calc R
C2F C 0.2356(5) 0.4277(5) 0.7060(9) 0.315(8) Uiso 1 1 d .
H2FA H 0.2756 0.4258 0.7215 0.378 Uiso 1 1 calc R
H2FB H 0.2316 0.4497 0.6555 0.378 Uiso 1 1 calc R
C3F C 0.2065(5) 0.4452(4) 0.7714(7) 0.258(7) Uiso 1 1 d .
H3FA H 0.1907 0.4781 0.7576 0.309 Uiso 1 1 calc R
H3FB H 0.2300 0.4480 0.8236 0.309 Uiso 1 1 calc R
C4F C 0.1595(4) 0.4064(4) 0.7845(6) 0.172(4) Uiso 1 1 d .
H4FA H 0.1598 0.3952 0.8452 0.206 Uiso 1 1 calc R
H4FB H 0.1230 0.4222 0.7731 0.206 Uiso 1 1 calc R

loop_
_atom_site_aniso_label
_atom_site_aniso_U_11
_atom_site_aniso_U_22
_atom_site_aniso_U_33
_atom_site_aniso_U_23
_atom_site_aniso_U_13
_atom_site_aniso_U_12
Fe1 0.0191(4) 0.0287(5) 0.0259(4) 0.0024(4) -0.0013(4) 0.0003(4)
Al1 0.0219(10) 0.0298(10) 0.0296(10) 0.0010(9) 0.0019(8) 0.0031(8)
Al2 0.0236(9) 0.0318(10) 0.0238(10) 0.0044(9) -0.0014(8) -0.0024(8)
O1 0.024(2) 0.038(2) 0.026(2) -0.0019(18) -0.0011(18) -0.0062(18)
O2 0.0180(19) 0.034(2) 0.0226(19) 0.0059(18) 0.0030(17) 0.0021(19)
O3 0.026(2) 0.024(2) 0.029(2) 0.0045(17) 0.0030(17) -0.0040(18)
O4 0.025(2) 0.039(2) 0.024(2) 0.0130(19) -0.0036(18) -0.0027(18)
O5 0.035(2) 0.025(2) 0.027(2) 0.0013(18) 0.0032(19) 0.0003(19)
O6 0.019(2) 0.022(2) 0.037(2) -0.0122(19) -0.0013(17) -0.0071(17)
O7 0.062(3) 0.050(3) 0.027(2) 0.002(2) -0.006(2) -0.008(2)
O8 0.070(3) 0.035(2) 0.057(3) 0.000(2) -0.005(3) -0.004(3)
O9 0.072(3) 0.034(3) 0.090(3) -0.006(3) -0.011(3) 0.000(3)
O10 0.049(3) 0.054(3) 0.082(3) -0.016(3) -0.006(3) -0.012(2)
O11 0.035(2) 0.033(2) 0.022(2) -0.0016(18) -0.0035(18) -0.0089(19)
O12 0.027(2) 0.022(2) 0.032(2) -0.0031(18) 0.0030(18) 0.0035(19)
O13 0.080(4) 0.103(4) 0.064(3) -0.010(3) 0.017(3) 0.037(3)
O14 0.094(4) 0.064(3) 0.063(3) -0.011(3) 0.033(3) 0.003(3)
O15 0.077(3) 0.037(3) 0.059(3) -0.020(2) 0.021(3) -0.014(2)
O16 0.086(3) 0.038(3) 0.073(3) 0.001(2) 0.007(3) 0.008(3)
N1 0.015(2) 0.021(2) 0.023(2) 0.000(2) 0.001(2) -0.001(2)
N2 0.026(3) 0.020(3) 0.024(3) -0.003(2) 0.001(2) 0.004(2)
N3 0.022(3) 0.023(3) 0.034(3) 0.007(2) -0.002(2) 0.005(2)
N4 0.020(3) 0.030(3) 0.030(3) 0.004(2) 0.001(2) -0.003(2)
N5 0.023(3) 0.020(3) 0.031(3) 0.005(2) 0.005(2) 0.001(2)
N6 0.025(3) 0.025(3) 0.031(3) 0.001(2) -0.003(2) 0.007(2)
N7 0.041(3) 0.026(3) 0.050(4) 0.010(3) -0.002(3) 0.000(3)
N8 0.037(3) 0.058(4) 0.061(4) -0.009(3) -0.004(3) 0.004(3)
N9 0.025(2) 0.021(3) 0.021(2) 0.006(2) -0.001(2) -0.007(2)
N10 0.030(3) 0.030(3) 0.017(3) 0.001(2) 0.001(2) 0.000(2)
N11 0.080(5) 0.062(4) 0.037(4) -0.011(3) 0.015(4) 0.003(4)
N12 0.050(3) 0.041(4) 0.061(4) 0.011(4) 0.008(3) -0.005(3)
N13 0.018(3) 0.038(3) 0.025(3) 0.005(2) -0.001(2) -0.006(2)
N14 0.026(3) 0.034(3) 0.028(3) 0.004(2) -0.005(2) 0.005(2)
C1 0.013(3) 0.026(3) 0.017(3) 0.002(3) -0.003(2) -0.001(3)
C2 0.024(3) 0.016(3) 0.022(3) 0.000(3) -0.008(3) 0.008(3)
C3 0.019(3) 0.034(4) 0.026(4) 0.010(3) 0.001(3) -0.005(3)
C4 0.040(4) 0.033(4) 0.027(4) -0.002(3) -0.007(3) 0.000(3)
C5 0.062(4) 0.052(4) 0.041(4) 0.018(4) -0.015(4) -0.001(4)
C6 0.055(5) 0.082(5) 0.052(5) 0.025(4) -0.007(4) 0.005(4)
C7 0.051(4) 0.068(5) 0.028(4) 0.006(4) -0.004(3) 0.006(4)
C8 0.029(3) 0.051(4) 0.027(4) 0.012(3) -0.003(3) -0.006(3)
C9 0.027(4) 0.029(4) 0.034(4) 0.019(3) 0.010(3) -0.005(3)
C10 0.034(4) 0.069(5) 0.043(4) 0.026(4) -0.016(3) -0.011(3)
C11 0.027(4) 0.074(6) 0.095(6) 0.042(5) -0.023(4) -0.002(4)
C12 0.022(4) 0.074(6) 0.153(9) 0.087(6) -0.011(5) 0.008(4)
C13 0.022(4) 0.037(4) 0.097(6) 0.030(4) 0.023(4) 0.012(3)
C14 0.028(4) 0.041(4) 0.057(4) 0.025(3) 0.002(3) 0.001(3)
C15 0.026(3) 0.033(4) 0.033(4) -0.001(3) 0.004(3) -0.001(3)
C16 0.043(4) 0.030(4) 0.042(4) -0.005(3) 0.008(3) 0.000(3)
C17 0.037(4) 0.037(4) 0.041(4) 0.000(3) 0.019(3) -0.001(3)
C18 0.035(3) 0.034(4) 0.053(4) -0.004(3) 0.022(3) 0.000(3)
C19 0.023(3) 0.039(4) 0.058(4) -0.010(3) 0.000(3) 0.002(3)
C20 0.030(3) 0.034(4) 0.024(3) 0.000(3) 0.012(3) -0.005(3)
C21 0.024(3) 0.031(4) 0.025(3) 0.001(3) -0.002(2) -0.012(3)
C22 0.021(3) 0.019(3) 0.032(3) 0.005(3) 0.007(3) 0.001(3)
C23 0.022(3) 0.027(3) 0.037(3) 0.005(3) 0.010(3) -0.001(3)
C24 0.031(3) 0.018(3) 0.027(3) -0.006(3) 0.003(3) -0.004(3)
C25 0.023(3) 0.037(4) 0.053(4) 0.021(3) 0.003(3) -0.001(3)
C26 0.023(3) 0.030(4) 0.034(4) -0.008(3) 0.009(3) -0.005(3)
C27 0.023(3) 0.020(3) 0.033(4) 0.001(3) 0.003(3) -0.006(3)
C28 0.040(4) 0.054(4) 0.036(4) 0.005(3) -0.006(3) 0.009(3)
C29 0.022(3) 0.036(4) 0.034(3) 0.001(3) 0.003(3) 0.001(3)
C30 0.020(3) 0.046(4) 0.035(4) 0.005(3) -0.006(3) -0.009(3)
C31 0.019(3) 0.033(4) 0.035(4) 0.004(3) 0.000(3) 0.004(3)
C32 0.030(3) 0.046(4) 0.037(4) -0.009(3) -0.005(3) -0.003(3)
C33 0.039(4) 0.028(4) 0.043(4) -0.016(3) -0.004(3) -0.010(3)
C34 0.035(4) 0.041(4) 0.025(3) -0.004(3) 0.004(3) 0.003(3)
C35 0.025(3) 0.039(4) 0.025(3) -0.005(3) 0.005(3) -0.003(3)
C36 0.028(3) 0.038(4) 0.020(3) 0.002(3) 0.014(3) 0.008(3)
C37 0.036(4) 0.037(4) 0.047(4) 0.002(3) -0.001(3) 0.011(3)
C38 0.031(3) 0.039(4) 0.036(3) -0.002(3) 0.000(3) -0.006(3)
C39 0.023(3) 0.027(3) 0.026(3) 0.005(3) -0.006(3) -0.001(3)
C40 0.027(3) 0.048(4) 0.027(3) 0.011(3) -0.010(3) -0.003(3)
C41 0.024(3) 0.041(4) 0.041(4) 0.008(3) 0.001(3) 0.003(3)
C42 0.025(3) 0.064(4) 0.035(4) 0.008(3) -0.006(3) -0.003(3)
C43 0.030(4) 0.087(5) 0.047(4) 0.015(4) -0.007(3) 0.005(4)
C44 0.038(4) 0.119(7) 0.037(4) 0.007(5) -0.004(4) -0.020(5)
C45 0.050(4) 0.070(5) 0.050(4) 0.002(4) -0.016(4) -0.010(4)
C46 0.038(4) 0.041(4) 0.050(4) -0.009(4) -0.006(3) -0.006(3)
C47 0.029(4) 0.055(5) 0.045(4) 0.004(4) -0.012(3) -0.004(3)
C48 0.038(4) 0.146(7) 0.026(4) 0.018(5) -0.001(3) 0.005(4)
C49 0.058(6) 0.207(11) 0.067(6) 0.050(7) -0.020(5) 0.017(6)
C50 0.088(8) 0.149(10) 0.086(7) 0.073(7) -0.068(6) -0.073(6)
C51 0.119(8) 0.076(6) 0.097(6) 0.048(6) -0.079(7) -0.033(5)
C52 0.061(5) 0.065(5) 0.062(5) 0.023(4) -0.029(4) -0.019(4)
C53 0.030(3) 0.035(4) 0.026(3) 0.002(3) 0.001(3) -0.001(3)
C54 0.026(3) 0.040(4) 0.039(4) 0.010(3) 0.010(3) 0.007(3)
C55 0.035(4) 0.046(4) 0.047(4) 0.018(3) 0.010(3) 0.001(3)
C56 0.039(4) 0.047(4) 0.034(3) 0.018(3) 0.004(3) -0.006(3)
C57 0.036(3) 0.037(4) 0.032(3) 0.008(3) -0.004(3) 0.002(3)
C58 0.035(4) 0.024(4) 0.022(3) 0.005(3) -0.001(3) -0.009(3)
C59 0.024(3) 0.045(4) 0.033(3) 0.007(3) 0.006(3) -0.002(3)
C60 0.033(4) 0.032(4) 0.018(3) 0.005(3) 0.002(3) -0.001(3)
C61 0.039(4) 0.042(4) 0.027(4) 0.000(3) 0.007(3) 0.001(3)
C62 0.053(5) 0.059(5) 0.036(4) 0.005(4) 0.021(4) 0.026(4)
C63 0.058(5) 0.034(4) 0.041(4) -0.013(3) 0.017(4) -0.009(4)
C64 0.041(4) 0.041(4) 0.034(4) 0.012(3) 0.000(3) -0.012(3)
C65 0.049(4) 0.015(4) 0.021(3) 0.002(3) 0.001(3) -0.004(3)
C66 0.088(5) 0.055(5) 0.025(4) -0.017(3) 0.009(4) -0.024(4)
C67 0.023(3) 0.043(4) 0.033(3) 0.004(3) 0.002(3) -0.002(3)
C68 0.031(3) 0.031(4) 0.044(4) 0.017(3) 0.001(3) 0.008(3)
C69 0.024(3) 0.043(4) 0.025(4) 0.013(3) 0.001(3) -0.003(3)
C70 0.034(4) 0.018(4) 0.052(4) 0.005(3) 0.010(3) 0.003(3)
C71 0.042(4) 0.013(3) 0.046(4) 0.002(3) 0.008(3) 0.008(3)
C72 0.027(3) 0.033(4) 0.041(4) -0.014(3) 0.012(3) -0.003(3)
C73 0.026(3) 0.039(4) 0.027(4) 0.004(3) 0.006(3) -0.006(3)
C74 0.027(3) 0.038(4) 0.036(4) -0.001(4) 0.013(3) -0.007(3)
C75 0.043(4) 0.056(4) 0.025(3) -0.016(3) 0.007(3) -0.022(3)
C76 0.035(4) 0.047(4) 0.023(3) 0.001(3) -0.007(3) -0.001(3)
C77 0.012(3) 0.051(4) 0.030(3) 0.005(3) -0.006(3) 0.002(3)
C78 0.037(4) 0.018(3) 0.034(3) 0.001(3) -0.003(3) -0.002(3)
C79 0.045(4) 0.038(4) 0.027(4) -0.009(3) 0.004(3) 0.000(3)
C80 0.047(4) 0.035(4) 0.033(4) -0.008(3) 0.008(3) -0.003(3)
C81 0.020(3) 0.045(4) 0.023(3) 0.012(3) -0.001(3) -0.012(3)
C82 0.035(4) 0.029(4) 0.053(4) 0.015(3) -0.003(3) -0.004(3)
C83 0.043(4) 0.035(4) 0.051(4) -0.015(3) 0.009(4) 0.000(4)
C84 0.050(4) 0.034(4) 0.065(5) -0.016(4) 0.014(4) -0.005(3)
C85 0.054(4) 0.033(4) 0.065(5) -0.003(4) -0.012(4) 0.006(3)
C86 0.046(4) 0.030(4) 0.047(4) 0.001(4) -0.001(4) 0.005(3)
O3B 0.224(10) 0.410(13) 0.175(8) -0.041(8) 0.031(7) -0.025(9)
C1B 0.210(6) 0.224(6) 0.216(6) 0.020(5) -0.002(5) -0.023(5)
C2B 0.180(6) 0.183(6) 0.188(6) 0.002(4) -0.001(5) -0.020(5)
C4B 0.147(5) 0.110(5) 0.151(5) -0.001(4) -0.012(4) 0.011(4)
C5B 0.175(6) 0.163(6) 0.171(6) 0.011(4) -0.001(5) 0.014(4)
O1C 0.071(4) 0.150(5) 0.121(5) -0.058(4) -0.011(4) -0.004(4)
C1C 0.090(7) 0.109(7) 0.124(8) -0.011(6) -0.009(7) -0.016(6)
C2C 0.094(7) 0.113(7) 0.115(7) -0.037(6) -0.058(6) -0.005(5)
C3C 0.065(7) 0.75(3) 0.067(7) -0.099(12) 0.028(6) -0.130(12)
C4C 0.134(9) 0.287(12) 0.060(7) -0.038(7) 0.002(6) -0.099(8)
O1D 0.207(12) 0.211(11) 0.086(7) 0.000 0.000 -0.091(10)
C2D 0.210(15) 0.316(16) 0.133(12) -0.065(14) 0.014(11) 0.075(12)
C3D 0.108(8) 0.267(14) 0.108(7) -0.096(10) -0.026(7) 0.015(9)
O1E 0.116(5) 0.123(5) 0.087(4) -0.004(3) 0.016(4) -0.008(4)
C1E 0.090(7) 0.219(11) 0.082(6) 0.034(7) 0.038(6) 0.011(8)
C2E 0.160(10) 0.084(6) 0.139(8) 0.048(6) -0.026(8) 0.044(7)
C3E 0.098(9) 0.375(17) 0.206(13) 0.175(12) 0.021(9) 0.107(10)
C4E 0.039(6) 0.424(17) 0.106(8) 0.092(10) -0.014(5) 0.044(8)

loop_
_atom_type_symbol
_atom_type_description
_atom_type_scat_dispersion_real
_atom_type_scat_dispersion_imag
_atom_type_scat_source
C C 0.0033 0.0016 'International Tables Vol C Tables 4.2.6.8 and 6.1.1.4'
H H 0.0000 0.0000 'International Tables Vol C Tables 4.2.6.8 and 6.1.1.4'
N N 0.0061 0.0033 'International Tables Vol C Tables 4.2.6.8 and 6.1.1.4'
O O 0.0106 0.0060 'International Tables Vol C Tables 4.2.6.8 and 6.1.1.4'
Al Al 0.0645 0.0514 'International Tables Vol C Tables 4.2.6.8 and 6.1.1.4'
Fe Fe 0.3463 0.8444 'International Tables Vol C Tables 4.2.6.8 and 6.1.1.4'

loop_
_geom_angle_atom_site_label_1
_geom_angle_atom_site_label_2
_geom_angle_atom_site_label_3
_geom_angle
_geom_angle_site_symmetry_3
_geom_angle_publ_flag
N1 Fe1 N4 178.92(17) . yes
N1 Fe1 N3 99.41(17) . yes
N4 Fe1 N3 80.11(17) . yes
N1 Fe1 N2 80.56(17) . yes
N4 Fe1 N2 100.08(18) . yes
N3 Fe1 N2 170.04(16) . yes
N1 Fe1 N13 91.41(15) . yes
N4 Fe1 N13 89.52(15) . yes
N3 Fe1 N13 86.07(16) . yes
N2 Fe1 N13 83.97(15) . yes
N1 Fe1 N14 89.73(15) . yes
N4 Fe1 N14 89.33(16) . yes
N3 Fe1 N14 92.94(16) . yes
N2 Fe1 N14 97.02(16) . yes
N13 Fe1 N14 178.60(17) . yes
O3 Al1 O5 90.17(15) . ?
O3 Al1 O6 90.84(15) . ?
O5 Al1 O6 175.58(17) . ?
O3 Al1 O1 101.47(15) . ?
O5 Al1 O1 96.59(16) . ?
O6 Al1 O1 87.42(15) . ?
O3 Al1 N5 172.20(16) . ?
O5 Al1 N5 88.15(15) . ?
O6 Al1 N5 90.28(15) . ?
O1 Al1 N5 86.29(15) . ?
O3 Al1 N6 88.16(16) . ?
O5 Al1 N6 89.53(16) . ?
O6 Al1 N6 86.21(14) . ?
O1 Al1 N6 168.53(17) . ?
N5 Al1 N6 84.21(16) . ?
O12 Al2 O2 89.73(15) . ?
O12 Al2 O11 176.33(16) . ?
O2 Al2 O11 90.73(14) . ?
O12 Al2 O4 96.14(15) . ?
O2 Al2 O4 101.91(15) . ?
O11 Al2 O4 87.33(15) . ?
O12 Al2 N10 88.24(15) . ?
O2 Al2 N10 171.93(17) . ?
O11 Al2 N10 90.81(15) . ?
O4 Al2 N10 86.07(15) . ?
O12 Al2 N9 89.08(15) . ?
O2 Al2 N9 89.42(15) . ?
O11 Al2 N9 87.29(15) . ?
O4 Al2 N9 167.51(16) . ?
N10 Al2 N9 82.75(15) . ?
N1 O1 Al1 127.2(3) . ?
N2 O2 Al2 124.9(3) . ?
N3 O3 Al1 125.2(3) . ?
N4 O4 Al2 127.7(3) . ?
C27 O5 Al1 136.0(3) . ?
C36 O6 Al1 135.5(3) . ?
C65 O11 Al2 136.7(3) . ?
C74 O12 Al2 136.2(3) . ?
C1 N1 O1 116.6(4) . ?
C1 N1 Fe1 116.1(3) . ?
O1 N1 Fe1 127.2(3) . ?
C2 N2 O2 118.4(4) . ?
C2 N2 Fe1 114.5(3) . ?
O2 N2 Fe1 125.4(3) . ?
C39 N3 O3 116.7(4) . ?
C39 N3 Fe1 116.4(3) . ?
O3 N3 Fe1 124.7(3) . ?
C40 N4 O4 116.9(4) . ?
C40 N4 Fe1 115.7(3) . ?
O4 N4 Fe1 126.7(3) . ?
C21 N5 C29 105.1(3) . ?
C21 N5 C15 111.1(4) . ?
C29 N5 C15 111.0(4) . ?
C21 N5 Al1 111.0(3) . ?
C29 N5 Al1 110.3(3) . ?
C15 N5 Al1 108.3(3) . ?
C38 N6 C30 105.2(4) . ?
C38 N6 C20 112.9(4) . ?
C30 N6 C20 111.6(4) . ?
C38 N6 Al1 112.1(3) . ?
C30 N6 Al1 109.6(3) . ?
C20 N6 Al1 105.6(3) . ?
O7 N7 O8 122.4(5) . ?
O7 N7 C24 119.9(4) . ?
O8 N7 C24 117.8(4) . ?
O9 N8 O10 120.5(5) . ?
O9 N8 C33 121.0(5) . ?
O10 N8 C33 118.4(5) . ?
C53 N9 C67 112.6(3) . ?
C53 N9 C59 111.6(4) . ?
C67 N9 C59 103.7(3) . ?
C53 N9 Al2 108.2(3) . ?
C67 N9 Al2 110.6(3) . ?
C59 N9 Al2 110.1(3) . ?
C76 N10 C68 105.6(4) . ?
C76 N10 C58 112.0(4) . ?
C68 N10 C58 110.2(4) . ?
C76 N10 Al2 111.6(3) . ?
C68 N10 Al2 109.6(3) . ?
C58 N10 Al2 107.9(3) . ?
O14 N11 O13 120.6(6) . ?
O14 N11 C62 119.1(6) . ?
O13 N11 C62 120.3(6) . ?
O15 N12 O16 121.4(5) . ?
O15 N12 C71 119.4(5) . ?
O16 N12 C71 119.2(5) . ?
C81 N13 C77 117.5(4) . ?
C81 N13 Fe1 121.3(3) . ?
C77 N13 Fe1 121.2(3) . ?
C86 N14 C82 115.7(4) . ?
C86 N14 Fe1 120.8(4) . ?
C82 N14 Fe1 123.4(4) . ?
N1 C1 C2 113.6(4) . ?
N1 C1 C3 124.8(4) . ?
C2 C1 C3 121.6(4) . ?
N2 C2 C1 114.0(4) . ?
N2 C2 C9 121.7(4) . ?
C1 C2 C9 124.3(4) . ?
C4 C3 C8 119.0(5) . ?
C4 C3 C1 120.0(5) . ?
C8 C3 C1 120.9(5) . ?
C5 C4 C3 122.4(5) . ?
C4 C5 C6 118.1(5) . ?
C7 C6 C5 120.8(6) . ?
C6 C7 C8 120.1(6) . ?
C3 C8 C7 119.6(5) . ?
C14 C9 C10 120.4(5) . ?
C14 C9 C2 119.5(5) . ?
C10 C9 C2 120.0(5) . ?
C11 C10 C9 119.6(6) . ?
C12 C11 C10 121.1(7) . ?
C11 C12 C13 120.3(6) . ?
C12 C13 C14 119.2(6) . ?
C9 C14 C13 119.3(6) . ?
C16 C15 N5 115.5(4) . ?
C16 C15 C20 113.0(4) . ?
N5 C15 C20 107.9(4) . ?
C17 C16 C15 112.6(4) . ?
C18 C17 C16 109.9(4) . ?
C17 C18 C19 109.6(4) . ?
C18 C19 C20 110.9(4) . ?
N6 C20 C19 114.8(4) . ?
N6 C20 C15 108.8(4) . ?
C19 C20 C15 110.9(4) . ?
N5 C21 C22 116.1(4) . ?
C23 C22 C27 120.5(4) . ?
C23 C22 C21 120.0(4) . ?
C27 C22 C21 119.3(4) . ?
C22 C23 C24 119.5(5) . ?
C23 C24 C25 121.1(5) . ?
C23 C24 N7 119.1(5) . ?
C25 C24 N7 119.8(5) . ?
C26 C25 C24 120.1(5) . ?
C25 C26 C27 119.1(5) . ?
C25 C26 C28 120.7(5) . ?
C27 C26 C28 120.2(5) . ?
O5 C27 C22 122.9(4) . ?
O5 C27 C26 118.0(5) . ?
C22 C27 C26 119.0(5) . ?
C31 C30 N6 117.0(4) . ?
C32 C31 C36 118.2(5) . ?
C32 C31 C30 120.7(5) . ?
C36 C31 C30 120.9(5) . ?
C33 C32 C31 120.7(5) . ?
C32 C33 C34 121.9(5) . ?
C32 C33 N8 120.9(5) . ?
C34 C33 N8 117.2(5) . ?
C35 C34 C33 119.0(5) . ?
C34 C35 C36 120.8(5) . ?
C34 C35 C37 121.6(5) . ?
C36 C35 C37 117.6(5) . ?
O6 C36 C35 119.1(5) . ?
O6 C36 C31 121.6(5) . ?
C35 C36 C31 119.3(5) . ?
N3 C39 C40 112.5(4) . ?
N3 C39 C41 120.3(5) . ?
C40 C39 C41 126.9(5) . ?
N4 C40 C39 114.6(4) . ?
N4 C40 C47 120.9(5) . ?
C39 C40 C47 124.0(5) . ?
C42 C41 C46 118.4(5) . ?
C42 C41 C39 122.3(5) . ?
C46 C41 C39 118.8(5) . ?
C41 C42 C43 120.8(5) . ?
C44 C43 C42 120.2(5) . ?
C43 C44 C45 120.4(6) . ?
C44 C45 C46 119.4(5) . ?
C41 C46 C45 120.6(5) . ?
C48 C47 C52 118.7(5) . ?
C48 C47 C40 121.3(6) . ?
C52 C47 C40 119.7(5) . ?
C47 C48 C49 121.2(6) . ?
C50 C49 C48 118.6(7) . ?
C49 C50 C51 122.2(7) . ?
C50 C51 C52 117.1(7) . ?
C47 C52 C51 122.1(6) . ?
N9 C53 C58 109.8(4) . ?
N9 C53 C54 113.9(4) . ?
C58 C53 C54 111.7(4) . ?
C53 C54 C55 111.2(4) . ?
C56 C55 C54 108.6(4) . ?
C55 C56 C57 111.5(4) . ?
C58 C57 C56 110.6(4) . ?
N10 C58 C57 114.1(4) . ?
N10 C58 C53 109.7(4) . ?
C57 C58 C53 111.1(4) . ?
C60 C59 N9 115.7(4) . ?
C61 C60 C65 120.5(5) . ?
C61 C60 C59 119.7(5) . ?
C65 C60 C59 119.8(5) . ?
C60 C61 C62 119.0(5) . ?
C63 C62 C61 123.5(6) . ?
C63 C62 N11 118.5(6) . ?
C61 C62 N11 118.1(6) . ?
C62 C63 C64 118.0(6) . ?
C63 C64 C65 121.1(5) . ?
C63 C64 C66 121.6(5) . ?
C65 C64 C66 117.3(5) . ?
O11 C65 C64 119.2(5) . ?
O11 C65 C60 123.0(5) . ?
C64 C65 C60 117.8(5) . ?
N10 C68 C69 117.2(4) . ?
C70 C69 C74 119.4(5) . ?
C70 C69 C68 121.8(5) . ?
C74 C69 C68 118.8(5) . ?
C69 C70 C71 120.5(5) . ?
C70 C71 C72 122.9(5) . ?
C70 C71 N12 119.1(5) . ?
C72 C71 N12 117.9(5) . ?
C71 C72 C73 119.7(5) . ?
C72 C73 C74 119.1(5) . ?
C72 C73 C75 122.8(5) . ?
C74 C73 C75 118.0(5) . ?
O12 C74 C73 119.6(5) . ?
O12 C74 C69 122.3(5) . ?
C73 C74 C69 118.2(5) . ?
N13 C77 C78 122.4(4) . ?
C79 C78 C77 119.7(5) . ?
C78 C79 C80 118.2(5) . ?
C79 C80 C81 119.7(5) . ?
N13 C81 C80 122.4(4) . ?
N14 C82 C83 125.2(5) . ?
C82 C83 C84 118.1(5) . ?
C85 C84 C83 117.6(5) . ?
C84 C85 C86 120.6(6) . ?
N14 C86 C85 122.8(5) . ?
C4B O3B C2B 89.2(6) . ?
O3B C2B C1B 106.6(7) . ?
O3B C4B C5B 86.5(6) . ?
C1C O1C C4C 108.1(6) . ?
O1C C1C C2C 106.5(6) . ?
C3C C2C C1C 103.9(6) . ?
C4C C3C C2C 111.4(7) . ?
C3C C4C O1C 108.4(7) . ?
C2D O1D C2D 101.9(11) 2_575 ?
C3D C2D O1D 113.7(12) . ?
C2D C3D C3D 105.3(8) 2_575 ?
C4E O1E C1E 105.0(6) . ?
C2E C1E O1E 111.0(7) . ?
C1E C2E C3E 98.9(8) . ?
C2E C3E C4E 104.3(8) . ?
O1E C4E C3E 103.6(6) . ?
C1F O1F C4F 98.0(9) . ?
O1F C1F C2F 116.9(11) . ?
C3F C2F C1F 108.1(12) . ?
C2F C3F C4F 104.0(10) . ?
O1F C4F C3F 112.4(8) . ?

loop_
_geom_bond_atom_site_label_1
_geom_bond_atom_site_label_2
_geom_bond_distance
_geom_bond_site_symmetry_2
_geom_bond_publ_flag
Fe1 N1 1.920(4) . yes
Fe1 N4 1.923(4) . yes
Fe1 N3 1.926(4) . yes
Fe1 N2 1.935(4) . yes
Fe1 N13 2.007(4) . yes
Fe1 N14 2.018(4) . yes
Al1 O3 1.837(3) . ?
Al1 O5 1.840(3) . ?
Al1 O6 1.858(3) . ?
Al1 O1 1.860(3) . ?
Al1 N5 2.104(4) . ?
Al1 N6 2.131(4) . ?
Al2 O12 1.839(3) . ?
Al2 O2 1.839(3) . ?
Al2 O11 1.848(3) . ?
Al2 O4 1.865(3) . ?
Al2 N10 2.131(4) . ?
Al2 N9 2.144(4) . ?
O1 N1 1.349(4) . ?
O2 N2 1.354(4) . ?
O3 N3 1.360(4) . ?
O4 N4 1.339(4) . ?
O5 C27 1.304(5) . ?
O6 C36 1.304(5) . ?
O7 N7 1.215(5) . ?
O8 N7 1.241(4) . ?
O9 N8 1.231(5) . ?
O10 N8 1.252(5) . ?
O11 C65 1.297(5) . ?
O12 C74 1.300(5) . ?
O13 N11 1.236(6) . ?
O14 N11 1.230(5) . ?
O15 N12 1.235(5) . ?
O16 N12 1.239(5) . ?
N1 C1 1.303(5) . ?
N2 C2 1.313(5) . ?
N3 C39 1.305(5) . ?
N4 C40 1.301(5) . ?
N5 C21 1.487(5) . ?
N5 C29 1.498(5) . ?
N5 C15 1.517(5) . ?
N6 C38 1.484(5) . ?
N6 C30 1.493(5) . ?
N6 C20 1.503(5) . ?
N7 C24 1.435(5) . ?
N8 C33 1.441(6) . ?
N9 C53 1.484(5) . ?
N9 C67 1.502(5) . ?
N9 C59 1.506(5) . ?
N10 C76 1.484(5) . ?
N10 C68 1.486(5) . ?
N10 C58 1.501(5) . ?
N11 C62 1.438(7) . ?
N12 C71 1.435(6) . ?
N13 C81 1.332(5) . ?
N13 C77 1.347(5) . ?
N14 C86 1.346(5) . ?
N14 C82 1.357(6) . ?
C1 C2 1.434(6) . ?
C1 C3 1.497(6) . ?
C2 C9 1.503(6) . ?
C3 C4 1.385(6) . ?
C3 C8 1.394(6) . ?
C4 C5 1.374(6) . ?
C5 C6 1.407(7) . ?
C6 C7 1.374(7) . ?
C7 C8 1.401(6) . ?
C9 C14 1.365(6) . ?
C9 C10 1.394(6) . ?
C10 C11 1.369(7) . ?
C11 C12 1.351(8) . ?
C12 C13 1.391(8) . ?
C13 C14 1.408(6) . ?
C15 C16 1.509(6) . ?
C15 C20 1.548(6) . ?
C16 C17 1.507(6) . ?
C17 C18 1.495(6) . ?
C18 C19 1.524(6) . ?
C19 C20 1.528(6) . ?
C21 C22 1.498(5) . ?
C22 C23 1.373(6) . ?
C22 C27 1.413(6) . ?
C23 C24 1.391(6) . ?
C24 C25 1.399(6) . ?
C25 C26 1.378(6) . ?
C26 C27 1.427(6) . ?
C26 C28 1.511(6) . ?
C30 C31 1.456(5) . ?
C31 C32 1.388(6) . ?
C31 C36 1.440(6) . ?
C32 C33 1.386(6) . ?
C33 C34 1.394(6) . ?
C34 C35 1.373(6) . ?
C35 C36 1.421(6) . ?
C35 C37 1.515(6) . ?
C39 C40 1.432(6) . ?
C39 C41 1.478(6) . ?
C40 C47 1.488(6) . ?
C41 C42 1.380(5) . ?
C41 C46 1.399(5) . ?
C42 C43 1.399(6) . ?
C43 C44 1.368(6) . ?
C44 C45 1.381(6) . ?
C45 C46 1.403(6) . ?
C47 C48 1.371(6) . ?
C47 C52 1.384(6) . ?
C48 C49 1.400(7) . ?
C49 C50 1.376(7) . ?
C50 C51 1.393(8) . ?
C51 C52 1.397(6) . ?
C53 C58 1.525(6) . ?
C53 C54 1.525(6) . ?
C54 C55 1.553(6) . ?
C55 C56 1.482(6) . ?
C56 C57 1.519(6) . ?
C57 C58 1.516(5) . ?
C59 C60 1.493(6) . ?
C60 C61 1.370(6) . ?
C60 C65 1.422(6) . ?
C61 C62 1.382(6) . ?
C62 C63 1.364(7) . ?
C63 C64 1.391(6) . ?
C64 C65 1.417(6) . ?
C64 C66 1.543(6) . ?
C68 C69 1.497(6) . ?
C69 C70 1.362(6) . ?
C69 C74 1.460(6) . ?
C70 C71 1.363(6) . ?
C71 C72 1.377(6) . ?
C72 C73 1.391(6) . ?
C73 C74 1.435(6) . ?
C73 C75 1.494(6) . ?
C77 C78 1.423(6) . ?
C78 C79 1.361(6) . ?
C79 C80 1.377(6) . ?
C80 C81 1.421(6) . ?
C82 C83 1.381(6) . ?
C83 C84 1.400(6) . ?
C84 C85 1.382(7) . ?
C85 C86 1.391(6) . ?
O3B C4B 1.587(10) . ?
O3B C2B 1.673(10) . ?
C1B C2B 1.729(11) . ?
C4B C5B 1.634(10) . ?
O1C C1C 1.415(7) . ?
O1C C4C 1.417(7) . ?
C1C C2C 1.507(8) . ?
C2C C3C 1.420(9) . ?
C3C C4C 1.376(9) . ?
O1D C2D 1.418(9) . ?
O1D C2D 1.418(9) 2_575 ?
C2D C3D 1.254(10) . ?
C3D C3D 1.539(17) 2_575 ?
O1E C4E 1.401(7) . ?
O1E C1E 1.493(7) . ?
C1E C2E 1.408(8) . ?
C2E C3E 1.470(11) . ?
C3E C4E 1.533(10) . ?
O1F C1F 1.368(13) . ?
O1F C4F 1.504(10) . ?
C1F C2F 1.504(13) . ?
C2F C3F 1.318(15) . ?
C3F C4F 1.550(11) . ?
